data_4342138
loop_
_publ_author_name
'DeBackere, John R.'
'Mercier, H\'el\`ene P A'
'Schrobilgen, Gary J.'

_publ_section_title
;
 Pentafluoro-oxotellurate(VI) Anions of Mercury(II); Syntheses and
 Structures of [Hg(OTeF5)4](2-), [Hg(OTeF5)5](3-), [Hg2(OTeF5)6](2-),
 [Hg(OTeF5)4](2-)&#x00B7;Hg(OTeF5)2, and
 [Hg2(OTeF5)7](3-)&#x00B7;Hg(OTeF5)2.
;
_journal_issue 4
_journal_name_full 'Inorganic chemistry'
_journal_page_first 1606
_journal_page_last 1626
_journal_paper_doi 10.1021/ic502602p
_journal_volume 54
_journal_year 2015
_chemical_formula_sum 'C4 H12 F15 Hg N O3 Te3'
_chemical_formula_weight 990.54
_chemical_name_common 'Hg2 (O Te F5)6,(N CH3)4,(N CH3)4'
_chemical_name_systematic
;
 ?
;
_space_group_crystal_system monoclinic
_space_group_IT_number 14
_space_group_name_H-M_alt 'P 1 21/c 1'
_symmetry_space_group_name_Hall '-P 2ybc'
_symmetry_space_group_name_H-M 'P 1 21/c 1'
_atom_sites_solution_hydrogens geom
_atom_sites_solution_primary direct
_atom_sites_solution_secondary difmap
_audit_creation_method SHELXL-2013
_cell_angle_alpha 90
_cell_angle_beta 109.1470(10)
_cell_angle_gamma 90
_cell_formula_units_Z 8
_cell_length_a 19.7463(3)
_cell_length_b 11.4754(2)
_cell_length_c 18.0628(3)
_cell_measurement_temperature 100(2)
_cell_measurement_theta_max 48.71
_cell_volume 3866.55(11)
_computing_cell_refinement 'Bruker SMART'
_computing_data_collection 'Bruker SMART'
_computing_data_reduction 'Bruker SMART'
_computing_molecular_graphics 'SHELXL-2013 (Sheldrick, 2013)'
_computing_publication_material 'SHELXL-2013 (Sheldrick, 2013)'
_computing_structure_refinement 'SHELXL-2013 (Sheldrick, 2013)'
_computing_structure_solution 'SHELXL-2013 (Sheldrick, 2013)'
_diffrn_ambient_temperature 100(2)
_diffrn_measured_fraction_theta_full 0.902
_diffrn_measured_fraction_theta_max 0.999
_diffrn_measurement_device_type 'CCD area detector'
_diffrn_measurement_method 'phi and omega scans'
_diffrn_radiation_type MoK\a
_diffrn_radiation_wavelength 0.71073
_diffrn_reflns_av_R_equivalents 0.0790
_diffrn_reflns_av_unetI/netI 0.0239
_diffrn_reflns_Laue_measured_fraction_full 0.902
_diffrn_reflns_Laue_measured_fraction_max 0.999
_diffrn_reflns_limit_h_max 22
_diffrn_reflns_limit_h_min -22
_diffrn_reflns_limit_k_max 13
_diffrn_reflns_limit_k_min -13
_diffrn_reflns_limit_l_max 20
_diffrn_reflns_limit_l_min -20
_diffrn_reflns_number 98325
_diffrn_reflns_point_group_measured_fraction_full 0.902
_diffrn_reflns_point_group_measured_fraction_max 0.999
_diffrn_reflns_theta_full 25.242
_diffrn_reflns_theta_max 24.355
_diffrn_reflns_theta_min 2.084
_diffrn_source 'fine-focus sealed tube'
_exptl_absorpt_coefficient_mu 12.543
_exptl_absorpt_correction_T_max 0.7450
_exptl_absorpt_correction_T_min 0.4668
_exptl_absorpt_correction_type multi-scan
_exptl_absorpt_process_details 'Apex2 v2.0-2 (Bruker, 2005)'
_exptl_crystal_colour colorless
_exptl_crystal_density_diffrn 3.403
_exptl_crystal_description prism
_exptl_crystal_F_000 3504
_exptl_crystal_size_max 0.16
_exptl_crystal_size_mid 0.05
_exptl_crystal_size_min 0.05
_refine_diff_density_max 1.333
_refine_diff_density_min -1.357
_refine_diff_density_rms 0.135
_refine_ls_extinction_coef 0.000036(6)
_refine_ls_extinction_expression Fc^*^=kFc[1+0.001xFc^2^\l^3^/sin(2\q)]^-1/4^
_refine_ls_extinction_method SHELXL
_refine_ls_goodness_of_fit_ref 1.026
_refine_ls_hydrogen_treatment constr
_refine_ls_matrix_type full
_refine_ls_number_parameters 509
_refine_ls_number_reflns 6319
_refine_ls_number_restraints 16
_refine_ls_restrained_S_all 1.042
_refine_ls_R_factor_all 0.0287
_refine_ls_R_factor_gt 0.0216
_refine_ls_shift/su_max 0.001
_refine_ls_shift/su_mean 0.000
_refine_ls_structure_factor_coef Fsqd
_refine_ls_weighting_details 'w=1/[\s^2^(Fo^2^)+(0.0107P)^2^+22.3120P] where P=(Fo^2^+2Fc^2^)/3'
_refine_ls_weighting_scheme calc
_refine_ls_wR_factor_gt 0.0415
_refine_ls_wR_factor_ref 0.0437
_reflns_Friedel_coverage 0.000
_reflns_number_gt 5518
_reflns_number_total 6319
_reflns_threshold_expression 'I > 2\s(I)'
_cod_data_source_file ic502602p_si_002.cif
_cod_data_source_block '[TMA]2[Hg2(OTeF5)6]'
_cod_depositor_comments 'Adding full bibliography for 4342136--4342141.cif.'
_cod_database_code 4342138
_shelx_space_group_comment
;
The symmetry employed for this shelxl refinement is uniquely defined
by the following loop, which should always be used as a source of
symmetry information in preference to the above space-group names.
They are only intended as comments.
;
_shelxl_version_number 2013-4

loop_
_space_group_symop_operation_xyz
'x, y, z'
'-x, y+1/2, -z+1/2'
'-x, -y, -z'
'x, -y-1/2, z-1/2'

loop_
_atom_site_label
_atom_site_type_symbol
_atom_site_fract_x
_atom_site_fract_y
_atom_site_fract_z
_atom_site_U_iso_or_equiv
_atom_site_adp_type
_atom_site_occupancy
_atom_site_site_symmetry_order
_atom_site_calc_flag
_atom_site_refinement_flags_posn
_atom_site_refinement_flags_adp
_atom_site_refinement_flags_occupancy
_atom_site_disorder_assembly
_atom_site_disorder_group
Hg1 Hg 0.24683(2) 0.21738(2) -0.16085(2) 0.01624(6) Uani 1 1 d . . . . .
Hg2 Hg 0.24684(2) 0.15793(2) -0.36948(2) 0.02540(7) Uani 1 1 d . . . . .
Te1 Te 0.40152(2) 0.21506(3) -0.40587(2) 0.01491(8) Uani 1 1 d . . . . .
O1 O 0.3405(2) 0.2517(4) -0.3529(2) 0.0255(10) Uani 1 1 d . . . . .
F1 F 0.4265(2) 0.3685(3) -0.4123(2) 0.0296(9) Uani 1 1 d . . . . .
F2 F 0.47883(17) 0.1966(3) -0.3158(2) 0.0254(8) Uani 1 1 d . . . . .
F3 F 0.38270(19) 0.0570(3) -0.4094(2) 0.0270(8) Uani 1 1 d . . . . .
F4 F 0.33277(19) 0.2293(4) -0.5041(2) 0.0307(9) Uani 1 1 d . . . . .
F5 F 0.46371(18) 0.1803(3) -0.4592(2) 0.0284(9) Uani 1 1 d . . . . .
Te2 Te 0.34775(2) -0.03920(3) -0.20099(2) 0.01449(8) Uani 1 1 d . . . . .
O2 O 0.2775(2) 0.0635(4) -0.2432(2) 0.0199(9) Uani 1 1 d . . . . .
F9 F 0.38325(19) 0.0418(3) -0.10704(19) 0.0279(8) Uani 1 1 d . . . . .
F8 F 0.41544(19) 0.0336(4) -0.2353(2) 0.0351(9) Uani 1 1 d . . . . .
F10 F 0.4187(2) -0.1456(4) -0.1565(2) 0.0364(10) Uani 1 1 d . . . . .
F7 F 0.3243(2) -0.1339(3) -0.2890(2) 0.0325(9) Uani 1 1 d . . . . .
F6 F 0.29337(18) -0.1304(3) -0.1579(2) 0.0242(8) Uani 1 1 d . . . . .
Te3 Te 0.32656(2) 0.46827(3) -0.19153(2) 0.01767(9) Uani 1 1 d . . . . .
O3 O 0.3297(2) 0.3109(3) -0.1779(2) 0.0201(9) Uani 1 1 d . . . . .
F13 F 0.41401(18) 0.4697(3) -0.2058(2) 0.0339(9) Uani 1 1 d . . . . .
F12 F 0.3697(3) 0.4990(4) -0.0870(2) 0.0444(11) Uani 1 1 d . . . . .
F15 F 0.3257(2) 0.6269(3) -0.2044(2) 0.0342(9) Uani 1 1 d . . . . .
F14 F 0.2830(2) 0.4638(3) -0.2981(2) 0.0305(9) Uani 1 1 d . . . . .
F11 F 0.2375(2) 0.4853(3) -0.1800(2) 0.0357(10) Uani 1 1 d . . . . .
Te4 Te 0.18062(2) 0.03628(3) -0.04715(2) 0.01609(9) Uani 1 1 d . . . . .
O4 O 0.1697(2) 0.1281(4) -0.1319(2) 0.0266(10) Uani 1 1 d . . . . .
F17 F 0.27825(18) 0.0172(3) -0.0243(2) 0.0250(8) Uani 1 1 d . . . . .
F16 F 0.16469(19) -0.0987(3) -0.1049(2) 0.0280(8) Uani 1 1 d . . . . .
F19 F 0.08546(18) 0.0455(3) -0.0584(2) 0.0326(9) Uani 1 1 d . . . . .
F20 F 0.1911(2) -0.0587(4) 0.0373(2) 0.0406(10) Uani 1 1 d . . . . .
F18 F 0.1993(2) 0.1575(3) 0.0236(2) 0.0338(9) Uani 1 1 d . . . . .
Te5 Te 0.08579(2) 0.29193(3) -0.33484(2) 0.01916(9) Uani 1 1 d . . . . .
O5 O 0.1792(2) 0.2519(4) -0.3016(2) 0.0223(9) Uani 1 1 d . . . . .
F21 F 0.0876(2) 0.3338(4) -0.2356(2) 0.0406(10) Uani 1 1 d . . . . .
F24 F 0.05347(19) 0.1462(3) -0.3200(2) 0.0284(8) Uani 1 1 d . . . . .
F23 F 0.0702(2) 0.2593(4) -0.4387(2) 0.0345(9) Uani 1 1 d . . . . .
F22 F 0.1024(2) 0.4453(3) -0.3544(3) 0.0494(12) Uani 1 1 d . . . . .
F25 F -0.00919(19) 0.3341(4) -0.3654(2) 0.0392(10) Uani 1 1 d . . . . .
O6 O 0.1645(2) 0.0388(5) -0.4236(3) 0.0353(12) Uani 1 1 d . . . . .
F30 F 0.1146(2) -0.0449(4) -0.6288(2) 0.0399(10) Uani 1 1 d . . . . .
Te6B Te 0.14060(2) -0.00117(4) -0.52588(2) 0.02598(10) Uani 0.5 1 d D . P A 1
F27B F 0.0578(4) -0.0643(7) -0.5193(5) 0.0400(15) Uani 0.5 1 d D . P A 1
F29B F 0.2189(5) 0.0752(9) -0.5363(6) 0.052(2) Uani 0.5 1 d D . P A 1
F26B F 0.1881(5) -0.1366(7) -0.4973(5) 0.054(2) Uani 0.5 1 d D . P A 1
F28B F 0.0885(4) 0.1366(7) -0.5606(5) 0.0478(17) Uani 0.5 1 d D . P A 1
Te6A Te 0.14060(2) -0.00117(4) -0.52588(2) 0.02598(10) Uani 0.5 1 d D . P A 2
F27A F 0.0997(4) -0.1454(6) -0.5172(5) 0.0400(15) Uani 0.5 1 d D . P A 2
F29A F 0.1758(6) 0.1267(7) -0.5599(5) 0.052(2) Uani 0.5 1 d D . P A 2
F26A F 0.2224(4) -0.0854(9) -0.5203(6) 0.054(2) Uani 0.5 1 d D . P A 2
F28A F 0.0492(4) 0.0573(8) -0.5582(5) 0.0478(17) Uani 0.5 1 d D . P A 2
N1 N 0.5828(2) 0.2112(4) -0.0878(3) 0.0171(10) Uani 1 1 d . . . . .
C1 C 0.6494(4) 0.2740(6) -0.0409(4) 0.0304(15) Uani 1 1 d . . . . .
H1A H 0.6867 0.2172 -0.0149 0.046 Uiso 1 1 calc R U . . .
H1B H 0.6391 0.3226 -0.0013 0.046 Uiso 1 1 calc R U . . .
H1C H 0.6661 0.3234 -0.0756 0.046 Uiso 1 1 calc R U . . .
C2 C 0.5253(4) 0.2975(6) -0.1282(4) 0.0316(16) Uani 1 1 d . . . . .
H2A H 0.5144 0.3459 -0.0889 0.047 Uiso 1 1 calc R U . . .
H2B H 0.4819 0.2556 -0.1591 0.047 Uiso 1 1 calc R U . . .
H2C H 0.5419 0.3470 -0.1629 0.047 Uiso 1 1 calc R U . . .
C3 C 0.5579(4) 0.1346(6) -0.0346(4) 0.0286(15) Uani 1 1 d . . . . .
H3A H 0.5958 0.0788 -0.0085 0.043 Uiso 1 1 calc R U . . .
H3B H 0.5147 0.0924 -0.0654 0.043 Uiso 1 1 calc R U . . .
H3C H 0.5470 0.1827 0.0049 0.043 Uiso 1 1 calc R U . . .
C4 C 0.5991(3) 0.1368(6) -0.1484(4) 0.0248(14) Uani 1 1 d . . . . .
H4A H 0.6367 0.0807 -0.1223 0.037 Uiso 1 1 calc R U . . .
H4B H 0.6154 0.1864 -0.1833 0.037 Uiso 1 1 calc R U . . .
H4C H 0.5557 0.0949 -0.1790 0.037 Uiso 1 1 calc R U . . .
C5 C 0.0917(4) -0.1157(6) -0.3085(4) 0.0339(16) Uani 1 1 d . . . . .
H5A H 0.0478 -0.0978 -0.2965 0.051 Uiso 1 1 calc R U . B 1
H5B H 0.0903 -0.0760 -0.3570 0.051 Uiso 1 1 calc R U . B 1
H5C H 0.1334 -0.0889 -0.2654 0.051 Uiso 1 1 calc R U . B 1
N2A N 0.0968(3) -0.2443(4) -0.3186(3) 0.0215(11) Uani 0.5 1 d D . P C 1
C6A C 0.1665(5) -0.2939(12) -0.2769(8) 0.031(2) Uani 0.5 1 d D . P C 1
H6AC H 0.2011 -0.2692 -0.3022 0.037 Uiso 0.5 1 calc R U P C 1
H6AA H 0.1630 -0.3791 -0.2779 0.037 Uiso 0.5 1 calc R U P C 1
H6AB H 0.1824 -0.2668 -0.2224 0.037 Uiso 0.5 1 calc R U P C 1
C7A C 0.0722(8) -0.2779(12) -0.4032(6) 0.035(3) Uani 0.5 1 d D . P C 1
H7AB H 0.0867 -0.2179 -0.4336 0.043 Uiso 0.5 1 calc R U P C 1
H7AC H 0.0198 -0.2855 -0.4223 0.043 Uiso 0.5 1 calc R U P C 1
H7AA H 0.0939 -0.3526 -0.4093 0.043 Uiso 0.5 1 calc R U P C 1
C8A C 0.0412(6) -0.3001(12) -0.2868(7) 0.032(2) Uani 0.5 1 d D . P C 1
H8AC H -0.0021 -0.3195 -0.3305 0.039 Uiso 0.5 1 calc R U P C 1
H8AA H 0.0289 -0.2452 -0.2516 0.039 Uiso 0.5 1 calc R U P C 1
H8AB H 0.0612 -0.3713 -0.2579 0.039 Uiso 0.5 1 calc R U P C 1
N2B N 0.0968(3) -0.2443(4) -0.3186(3) 0.0215(11) Uani 0.5 1 d D . P C 2
C6B C 0.1650(6) -0.2645(12) -0.3343(8) 0.031(2) Uani 0.5 1 d D . P C 2
H6BC H 0.2052 -0.2586 -0.2851 0.037 Uiso 0.5 1 calc R U P C 2
H6BA H 0.1705 -0.2058 -0.3713 0.037 Uiso 0.5 1 calc R U P C 2
H6BB H 0.1644 -0.3424 -0.3567 0.037 Uiso 0.5 1 calc R U P C 2
C7B C 0.0353(7) -0.2862(12) -0.3823(8) 0.035(3) Uani 0.5 1 d D . P C 2
H7BC H 0.0415 -0.2671 -0.4325 0.043 Uiso 0.5 1 calc R U P C 2
H7BA H -0.0084 -0.2489 -0.3793 0.043 Uiso 0.5 1 calc R U P C 2
H7BB H 0.0313 -0.3709 -0.3780 0.043 Uiso 0.5 1 calc R U P C 2
C8B C 0.1048(7) -0.3071(12) -0.2420(6) 0.032(2) Uani 0.5 1 d D . P C 2
H8BC H 0.1475 -0.2782 -0.2010 0.039 Uiso 0.5 1 calc R U P C 2
H8BA H 0.1097 -0.3910 -0.2490 0.039 Uiso 0.5 1 calc R U P C 2
H8BB H 0.0623 -0.2926 -0.2267 0.039 Uiso 0.5 1 calc R U P C 2

loop_
_atom_site_aniso_label
_atom_site_aniso_U_11
_atom_site_aniso_U_22
_atom_site_aniso_U_33
_atom_site_aniso_U_23
_atom_site_aniso_U_13
_atom_site_aniso_U_12
Hg1 0.01832(11) 0.01558(12) 0.01366(11) 0.00100(9) 0.00366(9) -0.00006(9)
Hg2 0.01506(11) 0.04092(16) 0.02114(12) 0.01506(11) 0.00719(9) 0.00625(11)
Te1 0.01365(18) 0.0179(2) 0.01299(18) 0.00122(15) 0.00406(14) -0.00069(15)
O1 0.019(2) 0.035(3) 0.025(2) -0.009(2) 0.0115(19) -0.0008(19)
F1 0.035(2) 0.021(2) 0.033(2) 0.0069(16) 0.0105(17) -0.0015(16)
F2 0.0143(16) 0.033(2) 0.0234(18) 0.0086(16) -0.0018(14) -0.0008(15)
F3 0.035(2) 0.020(2) 0.029(2) -0.0020(16) 0.0142(17) -0.0080(16)
F4 0.0245(19) 0.048(2) 0.0147(17) -0.0004(17) -0.0010(15) 0.0018(18)
F5 0.0240(19) 0.039(2) 0.028(2) -0.0003(17) 0.0154(16) 0.0008(16)
Te2 0.01439(18) 0.01517(19) 0.01428(19) 0.00228(15) 0.00519(15) 0.00214(15)
O2 0.023(2) 0.020(2) 0.014(2) 0.0026(17) 0.0023(17) 0.0088(18)
F9 0.033(2) 0.030(2) 0.0148(18) -0.0027(16) 0.0001(15) -0.0075(17)
F8 0.026(2) 0.045(3) 0.040(2) 0.012(2) 0.0188(18) -0.0041(18)
F10 0.028(2) 0.038(2) 0.045(2) 0.016(2) 0.0151(18) 0.0192(18)
F7 0.050(2) 0.026(2) 0.0233(19) -0.0073(16) 0.0142(18) 0.0040(18)
F6 0.0279(19) 0.0198(19) 0.030(2) 0.0027(16) 0.0162(16) -0.0020(15)
Te3 0.01945(19) 0.0158(2) 0.0180(2) 0.00212(16) 0.00653(16) 0.00051(15)
O3 0.022(2) 0.016(2) 0.026(2) 0.0036(18) 0.0115(18) 0.0005(17)
F13 0.0187(18) 0.031(2) 0.054(3) 0.0190(19) 0.0150(18) 0.0043(16)
F12 0.069(3) 0.036(2) 0.021(2) -0.0039(18) 0.004(2) -0.014(2)
F15 0.039(2) 0.020(2) 0.046(2) 0.0032(18) 0.0169(19) 0.0016(17)
F14 0.035(2) 0.031(2) 0.0202(19) 0.0060(16) 0.0016(16) 0.0016(17)
F11 0.037(2) 0.028(2) 0.053(3) 0.0016(19) 0.029(2) 0.0077(18)
Te4 0.01727(19) 0.0169(2) 0.01559(19) -0.00372(15) 0.00736(15) -0.00469(15)
O4 0.019(2) 0.032(3) 0.025(2) 0.010(2) 0.0026(19) -0.0063(19)
F17 0.0202(18) 0.026(2) 0.0251(19) 0.0005(16) 0.0027(15) 0.0013(15)
F16 0.0285(19) 0.023(2) 0.033(2) -0.0161(17) 0.0119(16) -0.0075(16)
F19 0.0192(18) 0.038(2) 0.044(2) -0.0154(19) 0.0150(17) -0.0100(17)
F20 0.054(3) 0.040(3) 0.029(2) 0.0075(19) 0.014(2) -0.018(2)
F18 0.033(2) 0.034(2) 0.037(2) -0.0201(19) 0.0150(18) -0.0103(18)
Te5 0.01578(18) 0.0139(2) 0.0224(2) 0.00022(16) -0.00105(15) 0.00347(16)
O5 0.014(2) 0.028(3) 0.019(2) 0.0024(18) -0.0033(17) 0.0011(17)
F21 0.041(2) 0.043(3) 0.033(2) -0.0165(19) 0.0057(19) 0.015(2)
F24 0.0256(19) 0.021(2) 0.038(2) 0.0014(17) 0.0108(17) -0.0034(16)
F23 0.0264(19) 0.048(3) 0.0218(19) 0.0056(18) -0.0016(16) 0.0009(18)
F22 0.041(2) 0.015(2) 0.072(3) 0.010(2) -0.008(2) -0.0007(18)
F25 0.0207(19) 0.039(2) 0.051(3) 0.002(2) 0.0018(18) 0.0139(18)
O6 0.024(2) 0.061(4) 0.018(2) 0.008(2) 0.0042(19) -0.012(2)
F30 0.043(2) 0.046(3) 0.030(2) -0.0011(19) 0.0116(19) -0.014(2)
Te6B 0.0189(2) 0.0351(3) 0.0226(2) 0.01047(19) 0.00497(17) -0.00314(18)
F27B 0.040(4) 0.047(4) 0.030(3) -0.003(3) 0.007(3) -0.025(3)
F29B 0.083(7) 0.051(6) 0.028(4) -0.014(4) 0.028(5) -0.039(4)
F26B 0.044(5) 0.065(6) 0.045(4) -0.009(4) 0.003(3) 0.032(4)
F28B 0.042(4) 0.056(5) 0.039(3) -0.006(3) 0.005(3) 0.011(3)
Te6A 0.0189(2) 0.0351(3) 0.0226(2) 0.01047(19) 0.00497(17) -0.00314(18)
F27A 0.040(4) 0.047(4) 0.030(3) -0.003(3) 0.007(3) -0.025(3)
F29A 0.083(7) 0.051(6) 0.028(4) -0.014(4) 0.028(5) -0.039(4)
F26A 0.044(5) 0.065(6) 0.045(4) -0.009(4) 0.003(3) 0.032(4)
F28A 0.042(4) 0.056(5) 0.039(3) -0.006(3) 0.005(3) 0.011(3)
N1 0.016(2) 0.019(3) 0.014(2) 0.003(2) 0.003(2) 0.004(2)
C1 0.031(4) 0.021(3) 0.030(4) 0.001(3) -0.003(3) 0.000(3)
C2 0.034(4) 0.029(4) 0.028(4) 0.004(3) 0.005(3) 0.017(3)
C3 0.030(4) 0.031(4) 0.029(4) 0.011(3) 0.015(3) 0.007(3)
C4 0.033(4) 0.024(4) 0.021(3) 0.000(3) 0.013(3) 0.001(3)
C5 0.040(4) 0.022(4) 0.041(4) 0.003(3) 0.015(3) 0.002(3)
N2A 0.029(3) 0.020(3) 0.016(3) 0.004(2) 0.008(2) 0.005(2)
C6A 0.023(5) 0.030(6) 0.041(6) 0.002(5) 0.013(5) 0.000(4)
C7A 0.034(7) 0.018(5) 0.042(7) 0.002(5) -0.004(5) -0.009(6)
C8A 0.045(6) 0.033(6) 0.017(5) 0.010(4) 0.009(4) -0.001(5)
N2B 0.029(3) 0.020(3) 0.016(3) 0.004(2) 0.008(2) 0.005(2)
C6B 0.023(5) 0.030(6) 0.041(6) 0.002(5) 0.013(5) 0.000(4)
C7B 0.034(7) 0.018(5) 0.042(7) 0.002(5) -0.004(5) -0.009(6)
C8B 0.045(6) 0.033(6) 0.017(5) 0.010(4) 0.009(4) -0.001(5)

loop_
_atom_type_symbol
_atom_type_description
_atom_type_scat_dispersion_real
_atom_type_scat_dispersion_imag
_atom_type_scat_source
C C 0.0033 0.0016 'International Tables Vol C Tables 4.2.6.8 and 6.1.1.4'
H H 0.0000 0.0000 'International Tables Vol C Tables 4.2.6.8 and 6.1.1.4'
N N 0.0061 0.0033 'International Tables Vol C Tables 4.2.6.8 and 6.1.1.4'
O O 0.0106 0.0060 'International Tables Vol C Tables 4.2.6.8 and 6.1.1.4'
F F 0.0171 0.0103 'International Tables Vol C Tables 4.2.6.8 and 6.1.1.4'
Te Te -0.5308 1.6751 'International Tables Vol C Tables 4.2.6.8 and 6.1.1.4'
Hg Hg -2.3894 9.2266 'International Tables Vol C Tables 4.2.6.8 and 6.1.1.4'

loop_
_geom_angle_atom_site_label_1
_geom_angle_atom_site_label_2
_geom_angle_atom_site_label_3
_geom_angle
O4 Hg1 O3 174.07(17)
O4 Hg1 O5 98.44(15)
O3 Hg1 O5 87.16(15)
O4 Hg1 O2 98.32(16)
O3 Hg1 O2 85.40(15)
O5 Hg1 O2 70.04(13)
O1 Hg2 O6 156.98(17)
O1 Hg2 O5 108.62(15)
O6 Hg2 O5 93.20(17)
O1 Hg2 O2 99.24(16)
O6 Hg2 O2 93.66(16)
O5 Hg2 O2 73.92(13)
O1 Te1 F5 179.14(19)
O1 Te1 F2 93.57(17)
F5 Te1 F2 86.29(16)
O1 Te1 F1 92.83(18)
F5 Te1 F1 86.32(17)
F2 Te1 F1 90.21(16)
O1 Te1 F3 94.85(18)
F5 Te1 F3 86.00(16)
F2 Te1 F3 90.97(16)
F1 Te1 F3 172.13(16)
O1 Te1 F4 94.56(17)
F5 Te1 F4 85.57(16)
F2 Te1 F4 171.86(16)
F1 Te1 F4 89.03(17)
F3 Te1 F4 88.70(17)
Te1 O1 Hg2 121.2(2)
O2 Te2 F10 178.87(18)
O2 Te2 F6 94.40(17)
F10 Te2 F6 84.51(16)
O2 Te2 F8 95.95(18)
F10 Te2 F8 85.13(17)
F6 Te2 F8 169.63(17)
O2 Te2 F7 94.58(18)
F10 Te2 F7 85.74(18)
F6 Te2 F7 90.78(16)
F8 Te2 F7 88.94(18)
O2 Te2 F9 93.87(17)
F10 Te2 F9 85.84(18)
F6 Te2 F9 89.75(16)
F8 Te2 F9 89.01(17)
F7 Te2 F9 171.47(17)
Te2 O2 Hg2 128.1(2)
Te2 O2 Hg1 121.02(18)
Hg2 O2 Hg1 102.10(14)
O3 Te3 F13 92.10(17)
O3 Te3 F12 93.92(19)
F13 Te3 F12 90.1(2)
O3 Te3 F14 95.58(18)
F13 Te3 F14 89.53(17)
F12 Te3 F14 170.51(18)
O3 Te3 F15 178.68(18)
F13 Te3 F15 86.72(17)
F12 Te3 F15 85.50(19)
F14 Te3 F15 85.01(18)
O3 Te3 F11 94.64(17)
F13 Te3 F11 173.22(17)
F12 Te3 F11 90.1(2)
F14 Te3 F11 89.16(18)
F15 Te3 F11 86.54(17)
Te3 O3 Hg1 122.9(2)
O4 Te4 F19 92.27(18)
O4 Te4 F20 179.0(2)
F19 Te4 F20 87.59(19)
O4 Te4 F16 93.46(19)
F19 Te4 F16 90.40(16)
F20 Te4 F16 85.58(18)
O4 Te4 F18 95.0(2)
F19 Te4 F18 89.94(16)
F20 Te4 F18 85.94(19)
F16 Te4 F18 171.49(18)
O4 Te4 F17 94.80(17)
F19 Te4 F17 172.89(17)
F20 Te4 F17 85.36(17)
F16 Te4 F17 89.93(15)
F18 Te4 F17 88.69(16)
Te4 O4 Hg1 128.1(2)
O5 Te5 F23 95.65(18)
O5 Te5 F25 178.15(19)
F23 Te5 F25 86.20(18)
O5 Te5 F24 94.93(18)
F23 Te5 F24 90.79(17)
F25 Te5 F24 85.09(18)
O5 Te5 F21 92.93(18)
F23 Te5 F21 171.34(17)
F25 Te5 F21 85.22(18)
F24 Te5 F21 89.57(18)
O5 Te5 F22 94.59(19)
F23 Te5 F22 88.8(2)
F25 Te5 F22 85.38(19)
F24 Te5 F22 170.46(17)
F21 Te5 F22 89.4(2)
Te5 O5 Hg2 129.7(2)
Te5 O5 Hg1 121.9(2)
Hg2 O5 Hg1 104.70(15)
Te6B O6 Hg2 122.8(2)
F26B Te6B O6 89.4(3)
F26B Te6B F27B 91.9(4)
O6 Te6B F27B 88.5(3)
F26B Te6B F30 90.1(3)
O6 Te6B F30 178.3(2)
F27B Te6B F30 89.9(3)
F26B Te6B F29B 93.6(5)
O6 Te6B F29B 92.1(3)
F27B Te6B F29B 174.5(5)
F30 Te6B F29B 89.6(3)
F26B Te6B F28B 177.1(4)
O6 Te6B F28B 93.4(3)
F27B Te6B F28B 87.3(4)
F30 Te6B F28B 87.2(3)
F29B Te6B F28B 87.2(4)
C1 N1 C3 109.3(5)
C1 N1 C4 109.2(5)
C3 N1 C4 109.1(5)
C1 N1 C2 110.0(5)
C3 N1 C2 110.0(5)
C4 N1 C2 109.2(5)
C6A N2A C5 114.5(7)
C6A N2A C7A 111.3(8)
C5 N2A C7A 111.5(7)
C6A N2A C8A 108.4(7)
C5 N2A C8A 106.3(7)
C7A N2A C8A 104.0(8)

loop_
_geom_bond_atom_site_label_1
_geom_bond_atom_site_label_2
_geom_bond_distance
Hg1 O4 2.040(4)
Hg1 O3 2.062(4)
Hg1 O5 2.486(4)
Hg1 O2 2.508(4)
Hg2 O1 2.075(4)
Hg2 O6 2.104(5)
Hg2 O5 2.350(4)
Hg2 O2 2.416(4)
Te1 O1 1.816(4)
Te1 F5 1.836(3)
Te1 F2 1.842(3)
Te1 F1 1.842(4)
Te1 F3 1.848(4)
Te1 F4 1.854(3)
Te2 O2 1.789(4)
Te2 F10 1.834(4)
Te2 F6 1.845(3)
Te2 F8 1.848(3)
Te2 F7 1.855(4)
Te2 F9 1.858(3)
Te3 O3 1.821(4)
Te3 F13 1.828(3)
Te3 F12 1.833(4)
Te3 F14 1.834(3)
Te3 F15 1.834(4)
Te3 F11 1.849(4)
Te4 O4 1.812(4)
Te4 F19 1.825(3)
Te4 F20 1.831(4)
Te4 F16 1.836(3)
Te4 F18 1.842(4)
Te4 F17 1.847(3)
Te5 O5 1.802(4)
Te5 F23 1.836(4)
Te5 F25 1.838(4)
Te5 F24 1.841(4)
Te5 F21 1.844(4)
Te5 F22 1.846(4)
O6 Te6B 1.809(5)
F30 Te6B 1.830(4)
Te6B F26B 1.801(7)
Te6B F27B 1.827(6)
Te6B F29B 1.840(6)
Te6B F28B 1.878(7)
N1 C1 1.496(8)
N1 C3 1.499(8)
N1 C4 1.502(7)
N1 C2 1.503(8)
C5 N2A 1.494(8)
N2A C6A 1.451(11)
N2A C7A 1.495(11)
N2A C8A 1.536(11)
